data_8101315
loop_
_publ_author_name
'Alberius-Henning, Peter'
'Mattson, Charlotte'
'Lidin, Sven'

_publ_section_title
;
Crystal structure of pentastrontium tris(phosphate) bromide, 
Sr~5~(PO~4~)~3~Br and of pentabarium tris(phosphate) bromide
;
_journal_issue 3
_journal_name_full 'Zeitschrift f\"ur Kristallographie - New Crystal Structures'
_journal_page_first 345
_journal_page_last 346
_journal_volume 215
_journal_year 2000
_chemical_formula_iupac '[Ba5 (P O4)3 Br]'
_chemical_formula_sum 'Ba5 Br O12 P3'
_chemical_formula_weight 1051.5
_space_group_IT_number 176
_symmetry_cell_setting hexagonal
_symmetry_space_group_name_Hall '-P 6c'
_symmetry_space_group_name_H-M 'P 63/m'
_cell_angle_alpha 90
_cell_angle_beta 90
_cell_angle_gamma 120
_cell_formula_units_Z 2
_cell_length_a 10.342(2)
_cell_length_b 10.342
_cell_length_c 7.673(2)
_cell_measurement_temperature 293
_cell_volume 710.70
_exptl_crystal_density_diffrn 4.938
_refine_ls_R_factor_obs 0.0221
_refine_ls_wR_factor_obs 0.0154
_cod_original_formula_sum 'Ba5 Br1 O12 P3'
_cod_database_code 8101315

loop_
_symmetry_equiv_pos_site_id
_symmetry_equiv_pos_as_xyz
1 x,y,z
2 y,-x+y,1/2+z
3 -x+y,-x,z
4 -x,-y,1/2+z
5 -y,x-y,z
6 x-y,x,1/2+z
7 -x,-y,-z
8 -y,x-y,1/2-z
9 x-y,x,-z
10 x,y,1/2-z
11 y,-x+y,-z
12 -x+y,-x,1/2-z

loop_
_atom_site_label
_atom_site_type_symbol
_atom_site_symmetry_multiplicity
_atom_site_Wyckoff_symbol
_atom_site_occupancy
_atom_site_fract_x
_atom_site_fract_y
_atom_site_fract_z
_atom_site_U_iso_or_equiv
_atom_site_adp_type
Ba1 Ba 4 f 1 0.333333 0.666667 0.00123(4) 0.00654(7) Uani
Ba2 Ba 6 h 1 0.25175(2) -0.01588(2) 0.25 0.00583(9) Uani
P P 6 h 1 0.4085(1) 0.3712(1) 0.25 0.0033(3) Uani
O1 O 6 h 1 0.3473(3) 0.4802(3) 0.25 0.014(1) Uani
O2 O 6 h 1 0.5814(2) 0.4601(3) 0.25 0.009(1) Uani
O3 O 12 i 1 0.3583(2) 0.2724(2) 0.0875(3) 0.0119(8) Uani
Br Br 2 b 1 0 0 0 0.0077(2) Uani

loop_
_atom_site_aniso_label
_atom_site_aniso_U_11
_atom_site_aniso_U_22
_atom_site_aniso_U_33
_atom_site_aniso_U_12
_atom_site_aniso_U_13
_atom_site_aniso_U_23
Ba1 0.00762(7) 0.00762(7) 0.0044(2) 0.00381(4) 0 0
Ba2 0.0059(1) 0.0069(1) 0.0048(1) 0.00323(9) 0 0
P 0.0038(4) 0.0032(4) 0.0026(6) 0.0016(3) 0 0
O1 0.020(1) 0.018(1) 0.012(2) 0.016(1) 0 0
O2 0.006(1) 0.004(1) 0.014(2) 0.0004(9) 0 0
O3 0.0207(9) 0.0107(8) 0.004(1) 0.0076(8) -0.0067(7) -0.0059(8)
Br 0.0073(2) 0.0073(2) 0.0085(4) 0.00364(8) 0 0

loop_
_geom_bond_atom_site_label_1
_geom_bond_atom_site_label_2
_geom_bond_distance
_geom_bond_site_symmetry_1
_geom_bond_site_symmetry_2
_geom_bond_publ_flag
Ba1 O1 2.763(2) . . ?
Ba1 O2 2.709(2) . 7_665 ?
Ba1 O3 2.999(2) . 7_665 ?
Ba2 O1 3.003(3) . 3_555 ?
Ba2 O2 2.578(2) . 8_655 ?
Ba2 O3 2.888(2) . . ?
Ba2 O3 2.719(2) . 2_555 ?
Ba2 Br 3.2975(2) . . ?
P O1 1.542(4) . . ?
P O2 1.547(2) . . ?
P O3 1.526(2) . . ?
O1 O2 2.528(5) . . ?
O1 O3 2.532(4) . . ?
O2 O3 2.479(2) . . ?
O3 Br 3.412(2) . . ?
Br Br 3.827 . 2_554 ?
